data_4514387
loop_
_publ_author_name
'Huang, Jian-Qiang'
'Liu, Wei'
'Zheng, Bao-Hui'
'Liu, Xiu Yan'
'Yang, Zhen'
'Ding, Chang-Hua'
'Li, Hao'
'Peng, Qian'
'Hou, Xue-Long'

_publ_section_title
;
 Pd-Catalyzed Asymmetric Cyclopropanation Reaction of Acyclic Amides with
 Allyl and Polyenyl Carbonates. Experimental and Computational Studies for
 the Origin of Cyclopropane Formation
;
_journal_issue 3
_journal_name_full 'ACS Catalysis'
_journal_page_first 1964
_journal_paper_doi 10.1021/acscatal.7b03744
_journal_volume 8
_journal_year 2018
_chemical_absolute_configuration ad
_chemical_formula_sum 'C26 H24 Br N O'
_chemical_formula_weight 446.37
_space_group_IT_number 4
_space_group_name_Hall 'P 2yb'
_space_group_name_H-M_alt 'P 1 21 1'
_symmetry_cell_setting monoclinic
_symmetry_space_group_name_Hall 'P 2yb'
_symmetry_space_group_name_H-M 'P 1 21 1'
_atom_sites_solution_hydrogens geom
_atom_sites_solution_primary direct
_atom_sites_solution_secondary difmap
_audit_creation_method SHELXL-97
_cell_angle_alpha 90.00
_cell_angle_beta 103.875(6)
_cell_angle_gamma 90.00
_cell_formula_units_Z 2
_cell_length_a 11.693(4)
_cell_length_b 6.314(2)
_cell_length_c 15.570(5)
_cell_measurement_reflns_used 1456
_cell_measurement_temperature 293(2)
_cell_measurement_theta_max 43.705
_cell_measurement_theta_min 4.978
_cell_volume 1116.0(6)
_computing_cell_refinement 'Bruker SMART'
_computing_data_collection 'Bruker SMART'
_computing_data_reduction 'Bruker SHELXTL'
_computing_molecular_graphics 'Bruker SHELXTL'
_computing_publication_material 'Bruker SHELXTL'
_computing_structure_refinement 'SHELXL-97 (Sheldrick, 1997)'
_computing_structure_solution 'SHELXS-97 (Sheldrick, 1990)'
_diffrn_ambient_temperature 293(2)
_diffrn_measured_fraction_theta_full 0.998
_diffrn_measured_fraction_theta_max 0.998
_diffrn_measurement_device_type 'CCD area detector'
_diffrn_measurement_method 'phi and omega scans'
_diffrn_radiation_monochromator graphite
_diffrn_radiation_source 'fine-focus sealed tube'
_diffrn_radiation_type MoK\a
_diffrn_radiation_wavelength 0.71073
_diffrn_reflns_av_R_equivalents 0.0395
_diffrn_reflns_av_sigmaI/netI 0.0785
_diffrn_reflns_limit_h_max 14
_diffrn_reflns_limit_h_min -14
_diffrn_reflns_limit_k_max 7
_diffrn_reflns_limit_k_min -6
_diffrn_reflns_limit_l_max 19
_diffrn_reflns_limit_l_min -18
_diffrn_reflns_number 6405
_diffrn_reflns_theta_full 26.00
_diffrn_reflns_theta_max 26.00
_diffrn_reflns_theta_min 1.79
_exptl_absorpt_coefficient_mu 1.858
_exptl_absorpt_correction_T_max 1.0000
_exptl_absorpt_correction_T_min 0.0876
_exptl_absorpt_correction_type empirical
_exptl_absorpt_process_details sadabs
_exptl_crystal_colour colorless
_exptl_crystal_density_diffrn 1.328
_exptl_crystal_density_method 'not measured'
_exptl_crystal_description prismatic
_exptl_crystal_F_000 460
_exptl_crystal_size_max 0.213
_exptl_crystal_size_mid 0.145
_exptl_crystal_size_min 0.078
_refine_diff_density_max 0.339
_refine_diff_density_min -0.295
_refine_diff_density_rms 0.046
_refine_ls_abs_structure_details 'Flack H D (1983), Acta Cryst. A39, 876-881'
_refine_ls_abs_structure_Flack -0.008(12)
_refine_ls_extinction_method none
_refine_ls_goodness_of_fit_ref 0.924
_refine_ls_hydrogen_treatment constr
_refine_ls_matrix_type full
_refine_ls_number_parameters 263
_refine_ls_number_reflns 3567
_refine_ls_number_restraints 1
_refine_ls_restrained_S_all 0.923
_refine_ls_R_factor_all 0.0821
_refine_ls_R_factor_gt 0.0417
_refine_ls_shift/su_max 0.000
_refine_ls_shift/su_mean 0.000
_refine_ls_structure_factor_coef Fsqd
_refine_ls_weighting_details 'calc w=1/[\s^2^(Fo^2^)+(0.0447P)^2^+0.0000P] where P=(Fo^2^+2Fc^2^)/3'
_refine_ls_weighting_scheme calc
_refine_ls_wR_factor_gt 0.0956
_refine_ls_wR_factor_ref 0.1107
_reflns_number_gt 2158
_reflns_number_total 3567
_reflns_threshold_expression >2sigma(I)
_cod_data_source_file cs7b03744_si_002.cif
_cod_data_source_block cd212102
_cod_depositor_comments
;
The following automatic conversions were performed:

'_symmetry_cell_setting' value 'Monoclinic' changed to 'monoclinic'
according to
/home/data/users/saulius/crontab/automatic-downloads/rss-feeds/ACS/lib/dictionaries/cif_core.dic
dictionary named 'cif_core.dic' version 2.4.2 from 2011-04-26.

Automatic conversion script
Id: cif_fix_values 4973 2017-02-22 13:04:09Z antanas 

 Adding full bibliography for 4514387--4514388.cif.
;
_cod_original_cell_volume 1116.1(6)
_cod_original_sg_symbol_H-M P2(1)
_cod_database_code 4514387

loop_
_symmetry_equiv_pos_as_xyz
'x, y, z'
'-x, y+1/2, -z'

loop_
_atom_site_label
_atom_site_type_symbol
_atom_site_fract_x
_atom_site_fract_y
_atom_site_fract_z
_atom_site_U_iso_or_equiv
_atom_site_adp_type
_atom_site_occupancy
_atom_site_symmetry_multiplicity
_atom_site_calc_flag
_atom_site_refinement_flags
Br1 Br -0.13158(4) 0.66308(15) 0.56292(4) 0.0994(3) Uani 1 1 d .
N1 N 0.6940(2) 0.2299(5) 0.8697(2) 0.0464(10) Uani 1 1 d .
O1 O 0.50783(19) 0.1485(8) 0.80037(16) 0.0673(9) Uani 1 1 d .
C1 C 0.6052(3) 0.2054(8) 0.7946(2) 0.0477(12) Uani 1 1 d .
C2 C 0.6340(3) 0.2358(7) 0.7060(3) 0.0487(12) Uani 1 1 d .
H2 H 0.6922 0.3495 0.7105 0.058 Uiso 1 1 calc R
C3 C 0.5231(3) 0.2958(7) 0.6379(3) 0.0474(11) Uani 1 1 d .
H3 H 0.4580 0.1941 0.6285 0.057 Uiso 1 1 calc R
C4 C 0.5335(4) 0.4228(9) 0.5602(3) 0.0730(16) Uani 1 1 d .
H4A H 0.4771 0.3960 0.5045 0.088 Uiso 1 1 calc R
H4B H 0.6121 0.4591 0.5548 0.088 Uiso 1 1 calc R
C5 C 0.4898(4) 0.5268(8) 0.6318(3) 0.0586(12) Uani 1 1 d .
H5 H 0.5473 0.6197 0.6701 0.070 Uiso 1 1 calc R
C6 C 0.3650(4) 0.5965(8) 0.6190(3) 0.0570(13) Uani 1 1 d .
H6 H 0.3062 0.5159 0.5828 0.068 Uiso 1 1 calc R
C7 C 0.3342(4) 0.7668(8) 0.6567(3) 0.0571(13) Uani 1 1 d .
H7 H 0.3958 0.8426 0.6923 0.069 Uiso 1 1 calc R
C8 C 0.2164(4) 0.8533(8) 0.6503(3) 0.0544(12) Uani 1 1 d .
C9 C 0.1140(3) 0.7371(8) 0.6146(3) 0.0599(14) Uani 1 1 d .
H9 H 0.1201 0.6010 0.5933 0.072 Uiso 1 1 calc R
C10 C 0.0047(4) 0.8215(9) 0.6108(3) 0.0669(14) Uani 1 1 d .
C11 C -0.0045(5) 1.0274(10) 0.6422(4) 0.0803(16) Uani 1 1 d .
H11 H -0.0780 1.0881 0.6385 0.096 Uiso 1 1 calc R
C12 C 0.0961(5) 1.1377(12) 0.6785(3) 0.0800(15) Uani 1 1 d .
H12 H 0.0906 1.2737 0.7001 0.096 Uiso 1 1 calc R
C13 C 0.2047(5) 1.0509(9) 0.6834(3) 0.0661(14) Uani 1 1 d .
H13 H 0.2719 1.1275 0.7098 0.079 Uiso 1 1 calc R
C14 C 0.6858(4) 0.0292(9) 0.6797(3) 0.0663(14) Uani 1 1 d .
H14A H 0.6311 -0.0845 0.6792 0.099 Uiso 1 1 calc R
H14B H 0.7586 -0.0017 0.7216 0.099 Uiso 1 1 calc R
H14C H 0.7000 0.0445 0.6218 0.099 Uiso 1 1 calc R
C15 C 0.8105(3) 0.3081(8) 0.8698(3) 0.0487(11) Uani 1 1 d .
C16 C 0.8258(4) 0.5154(9) 0.8439(3) 0.0639(13) Uani 1 1 d .
H16 H 0.7616 0.6058 0.8270 0.077 Uiso 1 1 calc R
C17 C 0.9390(5) 0.5853(11) 0.8437(4) 0.092(2) Uani 1 1 d .
H17 H 0.9500 0.7214 0.8244 0.110 Uiso 1 1 calc R
C18 C 1.0327(5) 0.4555(15) 0.8716(4) 0.096(2) Uani 1 1 d .
H18 H 1.1079 0.5024 0.8711 0.115 Uiso 1 1 calc R
C19 C 1.0171(4) 0.2564(14) 0.9004(4) 0.100(3) Uani 1 1 d .
H19 H 1.0820 0.1691 0.9210 0.121 Uiso 1 1 calc R
C20 C 0.9046(3) 0.1832(12) 0.8993(3) 0.0664(13) Uani 1 1 d .
H20 H 0.8945 0.0470 0.9190 0.080 Uiso 1 1 calc R
C21 C 0.6741(3) 0.1741(9) 0.9541(2) 0.0453(10) Uani 1 1 d .
C22 C 0.6369(3) -0.0254(9) 0.9696(3) 0.0578(13) Uani 1 1 d .
H22 H 0.6241 -0.1256 0.9245 0.069 Uiso 1 1 calc R
C23 C 0.6181(4) -0.0798(10) 1.0509(4) 0.0699(15) Uani 1 1 d .
H23 H 0.5937 -0.2160 1.0607 0.084 Uiso 1 1 calc R
C24 C 0.6353(5) 0.0666(12) 1.1168(4) 0.0727(17) Uani 1 1 d .
H24 H 0.6208 0.0318 1.1712 0.087 Uiso 1 1 calc R
C25 C 0.6738(5) 0.2642(11) 1.1030(4) 0.0737(17) Uani 1 1 d .
H25 H 0.6880 0.3630 1.1486 0.088 Uiso 1 1 calc R
C26 C 0.6922(4) 0.3191(8) 1.0200(3) 0.0595(13) Uani 1 1 d .
H26 H 0.7168 0.4552 1.0103 0.071 Uiso 1 1 calc R

loop_
_atom_site_aniso_label
_atom_site_aniso_U_11
_atom_site_aniso_U_22
_atom_site_aniso_U_33
_atom_site_aniso_U_23
_atom_site_aniso_U_13
_atom_site_aniso_U_12
Br1 0.0561(3) 0.1234(6) 0.1193(5) -0.0306(5) 0.0220(3) -0.0012(4)
N1 0.0339(15) 0.061(3) 0.0447(19) -0.0039(17) 0.0113(14) -0.0102(15)
O1 0.0372(13) 0.111(3) 0.0539(16) -0.004(2) 0.0121(11) -0.021(2)
C1 0.0347(19) 0.055(3) 0.052(2) -0.005(2) 0.0075(16) -0.002(2)
C2 0.0382(19) 0.059(4) 0.049(2) -0.003(2) 0.0110(18) -0.0047(19)
C3 0.042(2) 0.053(3) 0.047(2) 0.000(2) 0.0095(18) -0.0021(19)
C4 0.057(3) 0.109(5) 0.056(3) 0.012(3) 0.018(2) 0.013(3)
C5 0.049(2) 0.065(3) 0.059(3) 0.003(3) 0.008(2) -0.001(2)
C6 0.049(2) 0.061(4) 0.058(3) 0.002(3) 0.008(2) 0.005(2)
C7 0.054(3) 0.056(3) 0.059(3) 0.004(3) 0.010(2) -0.001(2)
C8 0.060(3) 0.057(3) 0.048(3) 0.006(2) 0.017(2) 0.003(2)
C9 0.055(2) 0.067(4) 0.059(3) 0.001(2) 0.016(2) 0.009(2)
C10 0.064(3) 0.080(4) 0.060(3) 0.005(3) 0.021(2) 0.010(3)
C11 0.072(3) 0.082(4) 0.096(4) -0.003(4) 0.038(3) 0.014(3)
C12 0.101(4) 0.061(4) 0.091(4) -0.011(4) 0.048(3) -0.007(4)
C13 0.074(3) 0.066(4) 0.061(3) -0.005(3) 0.022(2) 0.002(3)
C14 0.050(3) 0.083(4) 0.066(3) -0.013(3) 0.016(2) 0.006(3)
C15 0.036(2) 0.064(3) 0.045(2) -0.007(2) 0.0066(17) -0.006(2)
C16 0.055(3) 0.070(4) 0.066(3) -0.014(3) 0.013(2) -0.013(2)
C17 0.089(4) 0.107(6) 0.086(4) -0.024(4) 0.035(3) -0.052(4)
C18 0.049(3) 0.147(7) 0.092(5) -0.032(5) 0.016(3) -0.035(4)
C19 0.042(3) 0.175(9) 0.077(4) -0.013(4) 0.001(2) 0.026(4)
C20 0.040(2) 0.089(4) 0.066(3) 0.003(4) 0.0027(17) 0.001(3)
C21 0.0338(15) 0.056(3) 0.045(2) 0.006(3) 0.0072(15) 0.004(3)
C22 0.049(2) 0.073(4) 0.055(3) -0.004(3) 0.019(2) -0.002(2)
C23 0.058(3) 0.086(4) 0.071(4) 0.011(3) 0.028(3) -0.002(3)
C24 0.063(3) 0.101(5) 0.062(3) 0.010(3) 0.030(3) 0.006(3)
C25 0.086(4) 0.089(5) 0.047(3) -0.010(3) 0.018(3) 0.007(3)
C26 0.062(3) 0.062(3) 0.056(3) -0.008(3) 0.017(2) -0.005(2)

loop_
_atom_type_symbol
_atom_type_description
_atom_type_scat_dispersion_real
_atom_type_scat_dispersion_imag
_atom_type_scat_source
C C 0.0033 0.0016 'International Tables Vol C Tables 4.2.6.8 and 6.1.1.4'
H H 0.0000 0.0000 'International Tables Vol C Tables 4.2.6.8 and 6.1.1.4'
N N 0.0061 0.0033 'International Tables Vol C Tables 4.2.6.8 and 6.1.1.4'
O O 0.0106 0.0060 'International Tables Vol C Tables 4.2.6.8 and 6.1.1.4'
Br Br -0.2901 2.4595 'International Tables Vol C Tables 4.2.6.8 and 6.1.1.4'

loop_
_geom_angle_atom_site_label_1
_geom_angle_atom_site_label_2
_geom_angle_atom_site_label_3
_geom_angle
C1 N1 C21 119.8(3)
C1 N1 C15 124.0(3)
C21 N1 C15 116.2(3)
O1 C1 N1 120.0(3)
O1 C1 C2 121.5(3)
N1 C1 C2 118.3(3)
C1 C2 C3 109.3(3)
C1 C2 C14 109.0(4)
C3 C2 C14 110.7(4)
C1 C2 H2 109.3
C3 C2 H2 109.3
C14 C2 H2 109.3
C4 C3 C5 59.7(3)
C4 C3 C2 118.9(4)
C5 C3 C2 116.9(4)
C4 C3 H3 116.4
C5 C3 H3 116.4
C2 C3 H3 116.4
C3 C4 C5 61.0(3)
C3 C4 H4A 117.7
C5 C4 H4A 117.7
C3 C4 H4B 117.7
C5 C4 H4B 117.7
H4A C4 H4B 114.8
C4 C5 C6 122.2(4)
C4 C5 C3 59.3(3)
C6 C5 C3 121.6(4)
C4 C5 H5 114.3
C6 C5 H5 114.3
C3 C5 H5 114.3
C7 C6 C5 123.1(5)
C7 C6 H6 118.5
C5 C6 H6 118.5
C6 C7 C8 129.0(5)
C6 C7 H7 115.5
C8 C7 H7 115.5
C13 C8 C9 118.3(4)
C13 C8 C7 119.5(5)
C9 C8 C7 122.2(5)
C10 C9 C8 120.8(5)
C10 C9 H9 119.6
C8 C9 H9 119.6
C9 C10 C11 119.5(5)
C9 C10 Br1 120.2(4)
C11 C10 Br1 120.3(4)
C12 C11 C10 119.1(5)
C12 C11 H11 120.4
C10 C11 H11 120.4
C11 C12 C13 120.9(6)
C11 C12 H12 119.5
C13 C12 H12 119.5
C8 C13 C12 121.3(6)
C8 C13 H13 119.4
C12 C13 H13 119.4
C2 C14 H14A 109.5
C2 C14 H14B 109.5
H14A C14 H14B 109.5
C2 C14 H14C 109.5
H14A C14 H14C 109.5
H14B C14 H14C 109.5
C20 C15 C16 119.9(4)
C20 C15 N1 119.6(5)
C16 C15 N1 120.4(4)
C15 C16 C17 119.1(5)
C15 C16 H16 120.5
C17 C16 H16 120.5
C18 C17 C16 120.2(6)
C18 C17 H17 119.9
C16 C17 H17 119.9
C17 C18 C19 120.2(5)
C17 C18 H18 119.9
C19 C18 H18 119.9
C18 C19 C20 120.2(6)
C18 C19 H19 119.9
C20 C19 H19 119.9
C15 C20 C19 120.3(7)
C15 C20 H20 119.8
C19 C20 H20 119.8
C26 C21 C22 119.0(4)
C26 C21 N1 119.9(5)
C22 C21 N1 121.0(4)
C21 C22 C23 121.1(5)
C21 C22 H22 119.4
C23 C22 H22 119.4
C24 C23 C22 119.7(6)
C24 C23 H23 120.1
C22 C23 H23 120.1
C25 C24 C23 119.9(5)
C25 C24 H24 120.0
C23 C24 H24 120.0
C24 C25 C26 120.1(6)
C24 C25 H25 119.9
C26 C25 H25 119.9
C21 C26 C25 120.1(5)
C21 C26 H26 120.0
C25 C26 H26 120.0

loop_
_geom_bond_atom_site_label_1
_geom_bond_atom_site_label_2
_geom_bond_distance
Br1 C10 1.877(5)
N1 C1 1.373(4)
N1 C21 1.433(5)
N1 C15 1.448(5)
O1 C1 1.218(4)
C1 C2 1.509(6)
C2 C3 1.513(6)
C2 C14 1.535(6)
C2 H2 0.9800
C3 C4 1.481(6)
C3 C5 1.507(6)
C3 H3 0.9800
C4 C5 1.487(7)
C4 H4A 0.9700
C4 H4B 0.9700
C5 C6 1.491(6)
C5 H5 0.9800
C6 C7 1.316(6)
C6 H6 0.9300
C7 C8 1.463(6)
C7 H7 0.9300
C8 C13 1.369(7)
C8 C9 1.400(6)
C9 C10 1.373(6)
C9 H9 0.9300
C10 C11 1.402(8)
C11 C12 1.367(7)
C11 H11 0.9300
C12 C13 1.369(7)
C12 H12 0.9300
C13 H13 0.9300
C14 H14A 0.9600
C14 H14B 0.9600
C14 H14C 0.9600
C15 C20 1.343(7)
C15 C16 1.393(7)
C16 C17 1.395(7)
C16 H16 0.9300
C17 C18 1.354(9)
C17 H17 0.9300
C18 C19 1.361(9)
C18 H18 0.9300
C19 C20 1.390(8)
C19 H19 0.9300
C20 H20 0.9300
C21 C26 1.354(7)
C21 C22 1.373(7)
C22 C23 1.380(7)
C22 H22 0.9300
C23 C24 1.359(8)
C23 H23 0.9300
C24 C25 1.361(7)
C24 H24 0.9300
C25 C26 1.402(7)
C25 H25 0.9300
C26 H26 0.9300

loop_
_geom_torsion_atom_site_label_1
_geom_torsion_atom_site_label_2
_geom_torsion_atom_site_label_3
_geom_torsion_atom_site_label_4
_geom_torsion
C21 N1 C1 O1 4.4(7)
C15 N1 C1 O1 -176.4(5)
C21 N1 C1 C2 -171.4(4)
C15 N1 C1 C2 7.8(6)
O1 C1 C2 C3 28.6(6)
N1 C1 C2 C3 -155.7(4)
O1 C1 C2 C14 -92.4(5)
N1 C1 C2 C14 83.3(5)
C1 C2 C3 C4 153.1(4)
C14 C2 C3 C4 -86.9(5)
C1 C2 C3 C5 84.6(5)
C14 C2 C3 C5 -155.4(4)
C2 C3 C4 C5 -106.0(4)
C3 C4 C5 C6 -110.3(5)
C2 C3 C5 C4 109.3(4)
C4 C3 C5 C6 111.2(5)
C2 C3 C5 C6 -139.5(4)
C4 C5 C6 C7 -145.6(5)
C3 C5 C6 C7 143.1(5)
C5 C6 C7 C8 -180.0(4)
C6 C7 C8 C13 -169.6(5)
C6 C7 C8 C9 13.3(7)
C13 C8 C9 C10 1.8(7)
C7 C8 C9 C10 178.9(4)
C8 C9 C10 C11 0.6(7)
C8 C9 C10 Br1 -180.0(3)
C9 C10 C11 C12 -1.9(8)
Br1 C10 C11 C12 178.7(4)
C10 C11 C12 C13 0.8(8)
C9 C8 C13 C12 -2.9(7)
C7 C8 C13 C12 179.8(5)
C11 C12 C13 C8 1.7(8)
C1 N1 C15 C20 -118.1(5)
C21 N1 C15 C20 61.1(6)
C1 N1 C15 C16 65.3(6)
C21 N1 C15 C16 -115.5(5)
C20 C15 C16 C17 4.1(7)
N1 C15 C16 C17 -179.3(4)
C15 C16 C17 C18 -2.5(8)
C16 C17 C18 C19 -0.4(9)
C17 C18 C19 C20 1.7(10)
C16 C15 C20 C19 -2.9(7)
N1 C15 C20 C19 -179.5(4)
C18 C19 C20 C15 0.0(9)
C1 N1 C21 C26 -124.1(4)
C15 N1 C21 C26 56.6(5)
C1 N1 C21 C22 55.9(5)
C15 N1 C21 C22 -123.3(4)
C26 C21 C22 C23 -0.2(6)
N1 C21 C22 C23 179.8(4)
C21 C22 C23 C24 0.7(7)
C22 C23 C24 C25 -1.7(8)
C23 C24 C25 C26 2.0(8)
C22 C21 C26 C25 0.5(7)
N1 C21 C26 C25 -179.4(4)
C24 C25 C26 C21 -1.5(8)
